data_4504005
loop_
_publ_author_name
'Mori, Yutaka'
'Matsumoto, Akikazu'

_publ_section_title
;
 Molecular Stacking and Photoreactions of Fluorine-Substituted Benzyl
 Muconates in the Crystals
;
_journal_issue 2
_journal_name_full 'Crystal Growth &amp; Design'
_journal_page_first 377
_journal_paper_doi 10.1021/cg060643b
_journal_volume 7
_journal_year 2007
_chemical_formula_moiety 'C20 H14 F4 O4 '
_chemical_formula_sum 'C20 H14 F4 O4'
_chemical_formula_weight 394.31
_chemical_name_systematic
; 
 ? 
;
_space_group_IT_number 14
_symmetry_cell_setting monoclinic
_symmetry_space_group_name_Hall '-P 2yn'
_symmetry_space_group_name_H-M 'P 1 21/n 1'
_atom_sites_solution_hydrogens geom
_atom_sites_solution_primary direct
_atom_sites_solution_secondary difmap
_audit_creation_method SHELXL-97
_cell_angle_alpha 90.00
_cell_angle_beta 88.51(9)
_cell_angle_gamma 90.00
_cell_formula_units_Z 2
_cell_length_a 4.732(9)
_cell_length_b 11.14(3)
_cell_length_c 17.22(3)
_cell_measurement_reflns_used 5025
_cell_measurement_temperature 203(2)
_cell_measurement_theta_max 27.5
_cell_measurement_theta_min 3.8
_cell_volume 907(3)
_computing_cell_refinement PROCESS-AUTO
_computing_data_collection PROCESS-AUTO
_computing_data_reduction CrystalStructure
_computing_publication_material 'CrystalStructure 3.7.0'
_computing_structure_refinement 'SHELXL-97 (Sheldrick, 1997)'
_computing_structure_solution SIR92
_diffrn_ambient_temperature 203(2)
_diffrn_detector_area_resol_mean 10.00
_diffrn_measured_fraction_theta_full 0.999
_diffrn_measured_fraction_theta_max 0.999
_diffrn_measurement_device_type 'Rigaku RAXIS-RAPID'
_diffrn_measurement_method \w
_diffrn_radiation_monochromator graphite
_diffrn_radiation_source 'fine-focus sealed tube'
_diffrn_radiation_type MoK\a
_diffrn_radiation_wavelength 0.71075
_diffrn_reflns_av_R_equivalents 0.1031
_diffrn_reflns_av_sigmaI/netI 0.0675
_diffrn_reflns_limit_h_max 6
_diffrn_reflns_limit_h_min -6
_diffrn_reflns_limit_k_max 14
_diffrn_reflns_limit_k_min -14
_diffrn_reflns_limit_l_max 22
_diffrn_reflns_limit_l_min -22
_diffrn_reflns_number 7942
_diffrn_reflns_theta_full 27.48
_diffrn_reflns_theta_max 27.48
_diffrn_reflns_theta_min 3.66
_exptl_absorpt_coefficient_mu 0.127
_exptl_absorpt_correction_T_max 0.9812
_exptl_absorpt_correction_T_min 0.9110
_exptl_absorpt_correction_type none
_exptl_crystal_colour colorless
_exptl_crystal_density_diffrn 1.443
_exptl_crystal_density_method 'not measured'
_exptl_crystal_description needle
_exptl_crystal_F_000 404
_exptl_crystal_size_max 0.75
_exptl_crystal_size_mid 0.15
_exptl_crystal_size_min 0.15
_refine_diff_density_max 0.402
_refine_diff_density_min -0.211
_refine_diff_density_rms 0.057
_refine_ls_extinction_method none
_refine_ls_goodness_of_fit_ref 1.050
_refine_ls_hydrogen_treatment constr
_refine_ls_matrix_type full
_refine_ls_number_parameters 128
_refine_ls_number_reflns 2075
_refine_ls_number_restraints 0
_refine_ls_restrained_S_all 1.050
_refine_ls_R_factor_all 0.1170
_refine_ls_R_factor_gt 0.0802
_refine_ls_shift/su_max 0.000
_refine_ls_shift/su_mean 0.000
_refine_ls_structure_factor_coef Fsqd
_refine_ls_weighting_details 'calc w=1/[\s^2^(Fo^2^)+(0.1642P)^2^+0.0081P] where P=(Fo^2^+2Fc^2^)/3'
_refine_ls_weighting_scheme calc
_refine_ls_wR_factor_gt 0.2526
_refine_ls_wR_factor_ref 0.2863
_reflns_number_gt 1151
_reflns_number_total 2075
_reflns_threshold_expression >2sigma(I)
_cod_data_source_file cg060643bsi20060925_060412.cif
_cod_data_source_block poly[(Z,Z)-2]
_cod_database_code 4504005

loop_
_symmetry_equiv_pos_as_xyz
'x, y, z'
'-x+1/2, y+1/2, -z+1/2'
'-x, -y, -z'
'x-1/2, -y-1/2, z-1/2'

loop_
_atom_site_label
_atom_site_type_symbol
_atom_site_fract_x
_atom_site_fract_y
_atom_site_fract_z
_atom_site_U_iso_or_equiv
_atom_site_adp_type
_atom_site_occupancy
_atom_site_symmetry_multiplicity
_atom_site_calc_flag
_atom_site_refinement_flags
F6 F 0.1539(6) 0.2695(2) 1.29705(13) 0.1264(10) Uani 1 1 d .
F10 F 0.7955(5) -0.0436(2) 1.25274(13) 0.1090(8) Uani 1 1 d .
O1 O 0.5596(7) 0.2398(2) 1.05049(12) 0.1131(11) Uani 1 1 d .
O2 O 0.4700(6) 0.09328(19) 1.13474(11) 0.0954(9) Uani 1 1 d .
C1 C 0.4836(8) 0.1394(3) 1.06388(16) 0.0839(10) Uani 1 1 d .
C2 C 0.3889(8) 0.0498(3) 1.00391(16) 0.0821(9) Uani 1 1 d .
H2 H 0.3797 0.0917 0.9533 0.098 Uiso 1 1 calc R
C3 C 0.1040(7) -0.0014(3) 1.02264(16) 0.0816(10) Uani 1 1 d .
H3 H 0.0761 -0.0383 1.0714 0.098 Uiso 1 1 calc R
C4 C 0.5732(9) 0.1698(3) 1.19632(16) 0.0902(10) Uani 1 1 d .
H4A H 0.4952 0.2509 1.1917 0.108 Uiso 1 1 calc R
H4B H 0.7800 0.1750 1.1931 0.108 Uiso 1 1 calc R
C5 C 0.4797(8) 0.1145(3) 1.27120(15) 0.0803(9) Uani 1 1 d .
C6 C 0.2749(8) 0.1661(3) 1.31925(18) 0.0851(9) Uani 1 1 d .
C7 C 0.1886(9) 0.1167(3) 1.38920(17) 0.0925(11) Uani 1 1 d .
H7 H 0.0510 0.1547 1.4210 0.111 Uiso 1 1 calc R
C8 C 0.3083(8) 0.0108(4) 1.41121(18) 0.0926(10) Uani 1 1 d .
H8 H 0.2501 -0.0251 1.4584 0.111 Uiso 1 1 calc R
C9 C 0.5115(8) -0.0440(3) 1.3656(2) 0.0930(11) Uani 1 1 d .
H9 H 0.5940 -0.1165 1.3812 0.112 Uiso 1 1 calc R
C10 C 0.5908(8) 0.0084(3) 1.29800(17) 0.0832(9) Uani 1 1 d .

loop_
_atom_site_aniso_label
_atom_site_aniso_U_11
_atom_site_aniso_U_22
_atom_site_aniso_U_33
_atom_site_aniso_U_23
_atom_site_aniso_U_13
_atom_site_aniso_U_12
F6 0.194(3) 0.0963(15) 0.0885(15) 0.0047(11) -0.0019(15) 0.0400(15)
F10 0.1393(17) 0.0991(15) 0.0873(14) -0.0093(11) 0.0229(13) 0.0106(12)
O1 0.215(3) 0.0730(14) 0.0510(12) -0.0008(9) 0.0105(15) -0.0263(16)
O2 0.172(2) 0.0733(12) 0.0410(10) -0.0028(9) 0.0017(12) -0.0270(13)
C1 0.139(3) 0.0667(17) 0.0456(14) 0.0003(12) 0.0084(15) -0.0099(16)
C2 0.129(3) 0.0746(17) 0.0420(13) -0.0013(11) -0.0002(15) -0.0076(16)
C3 0.126(3) 0.0753(17) 0.0432(14) -0.0040(12) -0.0010(13) -0.0073(17)
C4 0.147(3) 0.0779(18) 0.0451(14) -0.0059(13) -0.0006(16) -0.0202(19)
C5 0.127(2) 0.0735(17) 0.0403(13) -0.0085(12) -0.0020(14) -0.0149(17)
C6 0.130(2) 0.0713(18) 0.0547(15) -0.0047(13) -0.0078(16) 0.0052(18)
C7 0.128(3) 0.102(2) 0.0477(15) -0.0139(15) 0.0056(16) 0.006(2)
C8 0.134(3) 0.095(2) 0.0480(15) 0.0033(15) 0.0002(17) -0.007(2)
C9 0.133(3) 0.082(2) 0.0637(18) 0.0063(15) -0.004(2) 0.0039(19)
C10 0.116(2) 0.0749(18) 0.0578(17) -0.0079(13) 0.0071(16) -0.0006(16)

loop_
_atom_type_symbol
_atom_type_description
_atom_type_scat_dispersion_real
_atom_type_scat_dispersion_imag
_atom_type_scat_source
C C 0.0033 0.0016 'International Tables Vol C Tables 4.2.6.8 and 6.1.1.4'
H H 0.0000 0.0000 'International Tables Vol C Tables 4.2.6.8 and 6.1.1.4'
O O 0.0106 0.0060 'International Tables Vol C Tables 4.2.6.8 and 6.1.1.4'
F F 0.0171 0.0103 'International Tables Vol C Tables 4.2.6.8 and 6.1.1.4'

loop_
_geom_angle_atom_site_label_1
_geom_angle_atom_site_label_2
_geom_angle_atom_site_label_3
_geom_angle
_geom_angle_site_symmetry_1
_geom_angle_site_symmetry_3
C1 O2 C4 115.8(3) . .
O1 C1 O2 123.2(3) . .
O1 C1 C2 125.4(3) . .
O2 C1 C2 111.4(3) . .
C3 C2 C1 112.8(3) . .
C3 C2 C2 110.9(4) . 3_657
C1 C2 C2 108.9(4) . 3_657
C3 C2 H2 108.1 . .
C1 C2 H2 108.1 . .
C2 C2 H2 108.1 3_657 .
C3 C3 C2 124.6(4) 3_557 .
C3 C3 H3 117.7 3_557 .
C2 C3 H3 117.7 . .
O2 C4 C5 106.9(3) . .
O2 C4 H4A 110.3 . .
C5 C4 H4A 110.3 . .
O2 C4 H4B 110.3 . .
C5 C4 H4B 110.3 . .
H4A C4 H4B 108.6 . .
C10 C5 C6 115.1(3) . .
C10 C5 C4 122.6(3) . .
C6 C5 C4 122.4(3) . .
F6 C6 C7 118.2(3) . .
F6 C6 C5 118.8(3) . .
C7 C6 C5 123.0(3) . .
C8 C7 C6 118.2(3) . .
C8 C7 H7 120.9 . .
C6 C7 H7 120.9 . .
C7 C8 C9 121.0(3) . .
C7 C8 H8 119.5 . .
C9 C8 H8 119.5 . .
C10 C9 C8 118.6(4) . .
C10 C9 H9 120.7 . .
C8 C9 H9 120.7 . .
C9 C10 F10 119.3(3) . .
C9 C10 C5 124.1(3) . .
F10 C10 C5 116.5(3) . .

loop_
_geom_bond_atom_site_label_1
_geom_bond_atom_site_label_2
_geom_bond_distance
_geom_bond_site_symmetry_2
F6 C6 1.347(5) .
F10 C10 1.357(4) .
O1 C1 1.196(5) .
O2 C1 1.324(4) .
O2 C4 1.454(4) .
C1 C2 1.512(5) .
C2 C3 1.492(5) .
C2 C2 1.532(7) 3_657
C2 H2 0.9900 .
C3 C3 1.271(7) 3_557
C3 H3 0.9400 .
C4 C5 1.486(4) .
C4 H4A 0.9800 .
C4 H4B 0.9800 .
C5 C10 1.378(6) .
C5 C6 1.383(5) .
C6 C7 1.376(5) .
C7 C8 1.367(6) .
C7 H7 0.9400 .
C8 C9 1.369(5) .
C8 H8 0.9400 .
C9 C10 1.347(5) .
C9 H9 0.9400 .

loop_
_geom_torsion_atom_site_label_1
_geom_torsion_atom_site_label_2
_geom_torsion_atom_site_label_3
_geom_torsion_atom_site_label_4
_geom_torsion
_geom_torsion_site_symmetry_1
_geom_torsion_site_symmetry_4
C4 O2 C1 O1 -4.2(6) . .
C4 O2 C1 C2 176.3(3) . .
O1 C1 C2 C3 -125.9(4) . .
O2 C1 C2 C3 53.5(4) . .
O1 C1 C2 C2 110.6(5) . 3_657
O2 C1 C2 C2 -70.0(4) . 3_657
C1 C2 C3 C3 124.6(4) . 3_557
C2 C2 C3 C3 -113.1(5) 3_657 3_557
C1 O2 C4 C5 167.2(3) . .
O2 C4 C5 C10 69.9(5) . .
O2 C4 C5 C6 -110.3(4) . .
C10 C5 C6 F6 -179.5(3) . .
C4 C5 C6 F6 0.6(5) . .
C10 C5 C6 C7 0.6(5) . .
C4 C5 C6 C7 -179.2(3) . .
F6 C6 C7 C8 179.1(3) . .
C5 C6 C7 C8 -1.1(6) . .
C6 C7 C8 C9 1.0(6) . .
C7 C8 C9 C10 -0.4(6) . .
C8 C9 C10 F10 178.9(3) . .
C8 C9 C10 C5 -0.1(6) . .
C6 C5 C10 C9 0.0(5) . .
C4 C5 C10 C9 179.8(3) . .
C6 C5 C10 F10 -179.0(3) . .
C4 C5 C10 F10 0.8(5) . .
